data_2225825
loop_
_publ_author_name
'Bera, Hriday'
'Dolzhenko, Anton V.'
'Tan, Geok Kheng'
'Koh, Lip Lin'
'Chui, Wai Keung'

_publ_section_title
;
 4-Carbethoxy-1-[4-(<i>N</i>,<i>N</i>-dimethylamino)benzoyl]thiosemicarbazide
;
_journal_coeditor_code DS2029
_journal_issue 5
_journal_name_full 'Acta Crystallographica Section E'
_journal_page_first o1241
_journal_paper_doi 10.1107/S1600536810015576
_journal_volume 66
_journal_year 2010
_chemical_formula_iupac 'C13 H18 N4 O3 S'
_chemical_formula_moiety 'C13 H18 N4 O3 S'
_chemical_formula_sum 'C13 H18 N4 O3 S'
_chemical_formula_weight 310.37
_chemical_melting_point 474
_chemical_name_common
;
1-[4-(Dimethylamino)benzoyl]-4-(ethoxycarbonyl)thiosemicarbazide
;
_chemical_name_systematic
;
Ethyl <i>N</i>-{2-[4-(dimethylamino)benzoyl]hydrazinethiocarbonyl}carbamate
;
_space_group_IT_number 2
_symmetry_cell_setting triclinic
_symmetry_space_group_name_Hall '-P 1'
_symmetry_space_group_name_H-M 'P -1'
_atom_sites_solution_hydrogens geom
_atom_sites_solution_primary direct
_atom_sites_solution_secondary difmap
_audit_creation_method SHELXL-97
_cell_angle_alpha 82.290(12)
_cell_angle_beta 74.769(11)
_cell_angle_gamma 84.469(11)
_cell_formula_units_Z 2
_cell_length_a 7.876(4)
_cell_length_b 8.184(4)
_cell_length_c 12.086(6)
_cell_measurement_reflns_used 644
_cell_measurement_temperature 100(2)
_cell_measurement_theta_max 27.41
_cell_measurement_theta_min 2.52
_cell_volume 743.3(6)
_computing_cell_refinement 'SAINT (Bruker, 2001)'
_computing_data_collection 'SMART (Bruker, 2001)'
_computing_data_reduction 'SAINT (Bruker, 2001)'
_computing_molecular_graphics 'SHELXTL (Sheldrick, 2008)'
_computing_publication_material 'SHELXTL (Sheldrick, 2008)'
_computing_structure_refinement 'SHELXL97 (Sheldrick, 2008)'
_computing_structure_solution 'SHELXS97 (Sheldrick, 2008)'
_diffrn_ambient_temperature 100(2)
_diffrn_measured_fraction_theta_full 0.990
_diffrn_measured_fraction_theta_max 0.990
_diffrn_measurement_device_type 'Bruker SMART APEX CCD'
_diffrn_measurement_method '\f and \w'
_diffrn_radiation_monochromator graphite
_diffrn_radiation_source 'fine-focus sealed tube'
_diffrn_radiation_type MoK\a
_diffrn_radiation_wavelength 0.71073
_diffrn_reflns_av_R_equivalents 0.0308
_diffrn_reflns_av_sigmaI/netI 0.0622
_diffrn_reflns_limit_h_max 10
_diffrn_reflns_limit_h_min -9
_diffrn_reflns_limit_k_max 10
_diffrn_reflns_limit_k_min -10
_diffrn_reflns_limit_l_max 15
_diffrn_reflns_limit_l_min -12
_diffrn_reflns_number 5201
_diffrn_reflns_theta_full 27.48
_diffrn_reflns_theta_max 27.48
_diffrn_reflns_theta_min 1.76
_diffrn_standards_number 0
_exptl_absorpt_coefficient_mu 0.234
_exptl_absorpt_correction_T_max 0.9815
_exptl_absorpt_correction_T_min 0.9460
_exptl_absorpt_correction_type multi-scan
_exptl_absorpt_process_details '(SADABS; Sheldrick, 2001)'
_exptl_crystal_colour colourless
_exptl_crystal_density_diffrn 1.387
_exptl_crystal_density_method 'not measured'
_exptl_crystal_description rod
_exptl_crystal_F_000 328
_exptl_crystal_size_max 0.24
_exptl_crystal_size_mid 0.10
_exptl_crystal_size_min 0.08
_refine_diff_density_max 0.842
_refine_diff_density_min -0.453
_refine_ls_extinction_method none
_refine_ls_goodness_of_fit_ref 1.179
_refine_ls_hydrogen_treatment mixed
_refine_ls_matrix_type full
_refine_ls_number_parameters 205
_refine_ls_number_reflns 3379
_refine_ls_number_restraints 0
_refine_ls_restrained_S_all 1.179
_refine_ls_R_factor_all 0.0976
_refine_ls_R_factor_gt 0.0806
_refine_ls_shift/su_max 0.000
_refine_ls_shift/su_mean 0.000
_refine_ls_structure_factor_coef Fsqd
_refine_ls_weighting_details 'calc w=1/[\s^2^(Fo^2^)+(0.0987P)^2^+1.3625P] where P=(Fo^2^+2Fc^2^)/3'
_refine_ls_weighting_scheme calc
_refine_ls_wR_factor_gt 0.1988
_refine_ls_wR_factor_ref 0.2181
_reflns_number_gt 2839
_reflns_number_total 3379
_reflns_threshold_expression I>2\s(I)
_cod_data_source_file ds2029.cif
_cod_data_source_block I
_cod_original_cell_volume 743.3(7)
_cod_database_code 2225825
_cod_database_fobs_code 2225825

loop_
_symmetry_equiv_pos_as_xyz
'x, y, z'
'-x, -y, -z'

loop_
_atom_site_type_symbol
_atom_site_label
_atom_site_fract_x
_atom_site_fract_y
_atom_site_fract_z
_atom_site_U_iso_or_equiv
_atom_site_adp_type
_atom_site_calc_flag
_atom_site_refinement_flags
_atom_site_occupancy
_atom_site_disorder_assembly
_atom_site_disorder_group
S S1 0.25106(11) 0.89905(11) 1.00357(7) 0.0123(3) Uani d . 1 . .
O O1 0.6976(3) 1.2062(3) 0.7276(2) 0.0147(6) Uani d . 1 . .
O O2 0.4814(3) 1.1658(3) 0.6437(2) 0.0152(6) Uani d . 1 . .
O O3 0.1155(3) 0.9455(3) 0.6162(2) 0.0146(6) Uani d . 1 . .
N N1 0.4741(4) 1.0685(4) 0.8327(3) 0.0106(6) Uani d . 1 . .
H H1N 0.534(7) 1.072(7) 0.878(5) 0.037(15) Uiso d . 1 . .
N N2 0.2296(4) 0.9931(4) 0.7882(3) 0.0123(6) Uani d . 1 . .
H H2N 0.262(6) 1.043(6) 0.719(4) 0.017(11) Uiso d . 1 . .
N N3 0.0781(4) 0.9079(4) 0.8084(3) 0.0138(7) Uani d . 1 . .
H H3N 0.005(6) 0.926(5) 0.866(4) 0.011(10) Uiso d . 1 . .
N N4 -0.6011(4) 0.5754(4) 0.7533(3) 0.0218(8) Uani d . 1 . .
C C1 0.9562(5) 1.3511(5) 0.6447(3) 0.0151(8) Uani d . 1 . .
H H1A 0.9156 1.4354 0.6979 0.023 Uiso calc R 1 . .
H H1B 1.0341 1.3997 0.5730 0.023 Uiso calc R 1 . .
H H1C 1.0207 1.2596 0.6803 0.023 Uiso calc R 1 . .
C C2 0.7995(5) 1.2877(5) 0.6182(3) 0.0138(7) Uani d . 1 . .
H H2A 0.7274 1.3800 0.5879 0.017 Uiso calc R 1 . .
H H2B 0.8385 1.2083 0.5601 0.017 Uiso calc R 1 . .
C C3 0.5467(5) 1.1491(4) 0.7259(3) 0.0109(7) Uani d . 1 . .
C C4 0.3184(4) 0.9900(4) 0.8667(3) 0.0119(7) Uani d . 1 . .
C C6 0.0248(4) 0.8950(4) 0.7109(3) 0.0109(7) Uani d . 1 . .
C C7 -0.1384(4) 0.8092(4) 0.7270(3) 0.0108(7) Uani d . 1 . .
C C8 -0.2115(5) 0.8174(4) 0.6328(3) 0.0122(7) Uani d . 1 . .
H H8 -0.1558 0.8778 0.5619 0.015 Uiso calc R 1 . .
C C9 -0.3619(5) 0.7403(5) 0.6401(3) 0.0137(7) Uani d . 1 . .
H H9 -0.4079 0.7473 0.5743 0.016 Uiso calc R 1 . .
C C10 -0.4491(5) 0.6506(4) 0.7447(3) 0.0127(7) Uani d . 1 . .
C C11 -0.3746(5) 0.6417(5) 0.8393(3) 0.0145(7) Uani d . 1 . .
H H11 -0.4295 0.5811 0.9104 0.017 Uiso calc R 1 . .
C C12 -0.2221(5) 0.7201(5) 0.8304(3) 0.0124(7) Uani d . 1 . .
H H12 -0.1742 0.7129 0.8955 0.015 Uiso calc R 1 . .
C C13 -0.6896(5) 0.4845(5) 0.8622(4) 0.0228(9) Uani d . 1 . .
H H13A -0.6084 0.3962 0.8853 0.034 Uiso calc R 1 . .
H H13B -0.7933 0.4363 0.8527 0.034 Uiso calc R 1 . .
H H13C -0.7266 0.5600 0.9219 0.034 Uiso calc R 1 . .
C C14 -0.6706(5) 0.5756(5) 0.6535(3) 0.0172(8) Uani d . 1 . .
H H14A -0.6649 0.6861 0.6103 0.026 Uiso calc R 1 . .
H H14B -0.7935 0.5456 0.6789 0.026 Uiso calc R 1 . .
H H14C -0.6004 0.4953 0.6037 0.026 Uiso calc R 1 . .

loop_
_atom_site_aniso_label
_atom_site_aniso_U_11
_atom_site_aniso_U_22
_atom_site_aniso_U_33
_atom_site_aniso_U_12
_atom_site_aniso_U_13
_atom_site_aniso_U_23
S1 0.0110(4) 0.0190(5) 0.0080(4) -0.0039(3) -0.0034(3) -0.0013(3)
O1 0.0134(12) 0.0172(13) 0.0144(13) -0.0080(10) -0.0040(10) 0.0009(10)
O2 0.0169(13) 0.0166(13) 0.0141(13) -0.0069(10) -0.0066(10) 0.0008(10)
O3 0.0172(13) 0.0185(13) 0.0092(12) -0.0073(10) -0.0032(10) -0.0018(10)
N1 0.0119(14) 0.0123(14) 0.0092(14) -0.0051(11) -0.0045(12) -0.0004(11)
N2 0.0122(14) 0.0179(15) 0.0072(14) -0.0068(12) -0.0028(11) 0.0024(12)
N3 0.0067(13) 0.0220(17) 0.0128(16) -0.0060(12) -0.0001(12) -0.0032(13)
N4 0.0201(17) 0.0303(19) 0.0176(17) -0.0149(15) -0.0078(14) 0.0034(14)
C1 0.0134(16) 0.0133(17) 0.0183(19) -0.0044(13) -0.0034(14) 0.0004(14)
C2 0.0167(17) 0.0143(17) 0.0107(17) -0.0068(14) -0.0019(14) -0.0010(13)
C3 0.0129(16) 0.0051(15) 0.0149(17) -0.0016(12) -0.0018(13) -0.0045(12)
C4 0.0110(16) 0.0113(16) 0.0133(17) 0.0005(13) -0.0031(13) -0.0024(13)
C6 0.0109(15) 0.0101(16) 0.0122(17) -0.0015(13) -0.0016(13) -0.0050(13)
C7 0.0091(15) 0.0122(16) 0.0104(16) -0.0028(13) -0.0004(13) -0.0012(13)
C8 0.0130(16) 0.0089(16) 0.0142(17) 0.0012(13) -0.0012(13) -0.0048(13)
C9 0.0164(17) 0.0180(18) 0.0108(17) -0.0025(14) -0.0078(14) -0.0064(14)
C10 0.0129(16) 0.0119(16) 0.0144(18) -0.0030(13) -0.0040(14) -0.0025(13)
C11 0.0159(17) 0.0163(18) 0.0106(17) -0.0069(14) -0.0024(14) 0.0028(14)
C12 0.0111(16) 0.0180(18) 0.0096(16) -0.0035(13) -0.0049(13) -0.0004(13)
C13 0.0180(19) 0.025(2) 0.026(2) -0.0121(16) -0.0032(16) -0.0026(17)
C14 0.0189(18) 0.0167(18) 0.021(2) -0.0042(14) -0.0125(15) -0.0029(15)

loop_
_atom_type_symbol
_atom_type_description
_atom_type_scat_dispersion_real
_atom_type_scat_dispersion_imag
_atom_type_scat_source
C C 0.0033 0.0016 'International Tables Vol C Tables 4.2.6.8 and 6.1.1.4'
H H 0.0000 0.0000 'International Tables Vol C Tables 4.2.6.8 and 6.1.1.4'
N N 0.0061 0.0033 'International Tables Vol C Tables 4.2.6.8 and 6.1.1.4'
O O 0.0106 0.0060 'International Tables Vol C Tables 4.2.6.8 and 6.1.1.4'
S S 0.1246 0.1234 'International Tables Vol C Tables 4.2.6.8 and 6.1.1.4'

loop_
_geom_angle_atom_site_label_1
_geom_angle_atom_site_label_2
_geom_angle_atom_site_label_3
_geom_angle_site_symmetry_1
_geom_angle_site_symmetry_3
_geom_angle
_geom_angle_publ_flag
C3 O1 C2 . . 116.3(3) ?
C3 N1 C4 . . 127.1(3) ?
C3 N1 H1N . . 112(4) ?
C4 N1 H1N . . 121(4) ?
C4 N2 N3 . . 122.1(3) ?
C4 N2 H2N . . 124(3) ?
N3 N2 H2N . . 114(3) ?
C6 N3 N2 . . 114.1(3) ?
C6 N3 H3N . . 119(3) ?
N2 N3 H3N . . 114(3) ?
C10 N4 C14 . . 121.0(3) ?
C10 N4 C13 . . 120.2(3) ?
C14 N4 C13 . . 118.7(3) ?
C2 C1 H1A . . 109.5 ?
C2 C1 H1B . . 109.5 ?
H1A C1 H1B . . 109.5 ?
C2 C1 H1C . . 109.5 ?
H1A C1 H1C . . 109.5 ?
H1B C1 H1C . . 109.5 ?
O1 C2 C1 . . 106.0(3) ?
O1 C2 H2A . . 110.5 ?
C1 C2 H2A . . 110.5 ?
O1 C2 H2B . . 110.5 ?
C1 C2 H2B . . 110.5 ?
H2A C2 H2B . . 108.7 ?
O2 C3 O1 . . 126.1(3) ?
O2 C3 N1 . . 125.2(3) ?
O1 C3 N1 . . 108.7(3) ?
N2 C4 N1 . . 116.4(3) ?
N2 C4 S1 . . 123.9(3) ?
N1 C4 S1 . . 119.7(3) ?
O3 C6 N3 . . 120.0(3) ?
O3 C6 C7 . . 123.2(3) ?
N3 C6 C7 . . 116.7(3) ?
C12 C7 C8 . . 118.4(3) ?
C12 C7 C6 . . 123.7(3) ?
C8 C7 C6 . . 117.9(3) ?
C9 C8 C7 . . 121.6(3) ?
C9 C8 H8 . . 119.2 ?
C7 C8 H8 . . 119.2 ?
C8 C9 C10 . . 120.6(3) ?
C8 C9 H9 . . 119.7 ?
C10 C9 H9 . . 119.7 ?
N4 C10 C11 . . 121.3(3) ?
N4 C10 C9 . . 121.0(3) ?
C11 C10 C9 . . 117.7(3) ?
C12 C11 C10 . . 121.0(3) ?
C12 C11 H11 . . 119.5 ?
C10 C11 H11 . . 119.5 ?
C11 C12 C7 . . 120.7(3) ?
C11 C12 H12 . . 119.7 ?
C7 C12 H12 . . 119.7 ?
N4 C13 H13A . . 109.5 ?
N4 C13 H13B . . 109.5 ?
H13A C13 H13B . . 109.5 ?
N4 C13 H13C . . 109.5 ?
H13A C13 H13C . . 109.5 ?
H13B C13 H13C . . 109.5 ?
N4 C14 H14A . . 109.5 ?
N4 C14 H14B . . 109.5 ?
H14A C14 H14B . . 109.5 ?
N4 C14 H14C . . 109.5 ?
H14A C14 H14C . . 109.5 ?
H14B C14 H14C . . 109.5 ?

loop_
_geom_bond_atom_site_label_1
_geom_bond_atom_site_label_2
_geom_bond_site_symmetry_2
_geom_bond_distance
_geom_bond_publ_flag
S1 C4 . 1.690(4) ?
O1 C3 . 1.325(4) ?
O1 C2 . 1.465(4) ?
O2 C3 . 1.219(4) ?
O3 C6 . 1.221(4) ?
N1 C3 . 1.374(5) ?
N1 C4 . 1.379(4) ?
N1 H1N . 0.82(6) ?
N2 C4 . 1.315(5) ?
N2 N3 . 1.390(4) ?
N2 H2N . 0.86(5) ?
N3 C6 . 1.371(5) ?
N3 H3N . 0.80(4) ?
N4 C10 . 1.372(5) ?
N4 C14 . 1.450(5) ?
N4 C13 . 1.458(5) ?
C1 C2 . 1.507(5) ?
C1 H1A . 0.9800 ?
C1 H1B . 0.9800 ?
C1 H1C . 0.9800 ?
C2 H2A . 0.9900 ?
C2 H2B . 0.9900 ?
C6 C7 . 1.479(5) ?
C7 C12 . 1.394(5) ?
C7 C8 . 1.396(5) ?
C8 C9 . 1.372(5) ?
C8 H8 . 0.9500 ?
C9 C10 . 1.414(5) ?
C9 H9 . 0.9500 ?
C10 C11 . 1.407(5) ?
C11 C12 . 1.389(5) ?
C11 H11 . 0.9500 ?
C12 H12 . 0.9500 ?
C13 H13A . 0.9800 ?
C13 H13B . 0.9800 ?
C13 H13C . 0.9800 ?
C14 H14A . 0.9800 ?
C14 H14B . 0.9800 ?
C14 H14C . 0.9800 ?

loop_
_geom_hbond_atom_site_label_D
_geom_hbond_atom_site_label_H
_geom_hbond_atom_site_label_A
_geom_hbond_site_symmetry_A
_geom_hbond_distance_DH
_geom_hbond_distance_HA
_geom_hbond_distance_DA
_geom_hbond_angle_DHA
N1 H1N S1 2_677 0.82(6) 2.53(6) 3.342(3) 173(5)
N3 H3N S1 2_577 0.80(4) 2.64(5) 3.385(4) 156(4)
N2 H2N O2 . 0.86(5) 2.02(5) 2.653(4) 130(4)

loop_
_geom_torsion_atom_site_label_1
_geom_torsion_atom_site_label_2
_geom_torsion_atom_site_label_3
_geom_torsion_atom_site_label_4
_geom_torsion_site_symmetry_1
_geom_torsion_site_symmetry_2
_geom_torsion_site_symmetry_3
_geom_torsion_site_symmetry_4
_geom_torsion
_geom_torsion_publ_flag
C4 N2 N3 C6 . . . . -166.5(3) ?
C3 O1 C2 C1 . . . . 176.1(3) ?
C2 O1 C3 O2 . . . . -4.1(5) ?
C2 O1 C3 N1 . . . . 176.4(3) ?
C4 N1 C3 O2 . . . . 1.2(6) ?
C4 N1 C3 O1 . . . . -179.3(3) ?
N3 N2 C4 N1 . . . . 174.8(3) ?
N3 N2 C4 S1 . . . . -6.0(5) ?
C3 N1 C4 N2 . . . . -0.2(5) ?
C3 N1 C4 S1 . . . . -179.4(3) ?
N2 N3 C6 O3 . . . . 5.2(5) ?
N2 N3 C6 C7 . . . . -178.5(3) ?
O3 C6 C7 C12 . . . . 165.6(4) ?
N3 C6 C7 C12 . . . . -10.6(5) ?
O3 C6 C7 C8 . . . . -13.9(5) ?
N3 C6 C7 C8 . . . . 169.8(3) ?
C12 C7 C8 C9 . . . . 0.0(5) ?
C6 C7 C8 C9 . . . . 179.5(3) ?
C7 C8 C9 C10 . . . . 0.6(5) ?
C14 N4 C10 C11 . . . . -175.8(3) ?
C13 N4 C10 C11 . . . . 0.3(6) ?
C14 N4 C10 C9 . . . . 4.3(6) ?
C13 N4 C10 C9 . . . . -179.5(4) ?
C8 C9 C10 N4 . . . . 178.9(3) ?
C8 C9 C10 C11 . . . . -0.9(5) ?
N4 C10 C11 C12 . . . . -179.1(4) ?
C9 C10 C11 C12 . . . . 0.8(5) ?
C10 C11 C12 C7 . . . . -0.3(6) ?
C8 C7 C12 C11 . . . . -0.1(5) ?
C6 C7 C12 C11 . . . . -179.6(3) ?

loop_
_cod_related_entry_id
_cod_related_entry_database
_cod_related_entry_code
1 ChemSpider 24744992
